data_7052244
loop_
_publ_author_name
'Konrad Kowalski'
'Janusz Zakrzewski'
'Marcin Palusiak'
'S\/lawomir Domaga\/la'

_publ_section_title
;
 Aryl (ferrocenyl)-capped ethenylazaferrocenes: synthesis, structure
 and electrochemistry
;
_journal_issue 6
_journal_name_full 'New Journal of Chemistry'
_journal_page_first 901
_journal_paper_doi 10.1039/b600022c
_journal_volume 30
_journal_year 2006
_chemical_formula_moiety 'C28 H23 Fe2 N O5 W'
_chemical_formula_sum 'C28 H23 Fe2 N O5 W'
_chemical_formula_weight 749.02
_space_group_IT_number 61
_symmetry_cell_setting orthorhombic
_symmetry_space_group_name_Hall '-P 2ac 2ab'
_symmetry_space_group_name_H-M 'P b c a'
_audit_creation_date 2005-07-11T11:37:12-00:00
_audit_creation_method 'WinGX routine CIF_UPDATE'
_cell_angle_alpha 90
_cell_angle_beta 90
_cell_angle_gamma 90
_cell_formula_units_Z 8
_cell_length_a 17.771(4)
_cell_length_b 24.755(3)
_cell_length_c 12.338(4)
_cell_measurement_reflns_used 25
_cell_measurement_temperature 293(2)
_cell_measurement_theta_max 25.92
_cell_measurement_theta_min 2.32
_cell_volume 5428(2)
_computing_cell_refinement
;
MSC/AFC Diffractometer Control Software (Molecular Structure Corporation, 1989)
;
_computing_data_collection
;
MSC/AFC Diffractometer Control Software (Molecular Structure Corporation, 1989)
;
_computing_data_reduction
;
MSC/AFC Diffractometer Control Software (Molecular Structure Corporation, 1989)
;
_computing_molecular_graphics 'PLATON (Spek, 1990)'
_computing_publication_material 'PLATON (Spek, 1990)'
_computing_structure_refinement 'SHELXL-97 (Sheldrick, 1997)'
_computing_structure_solution 'SIR-97 (Altomare, 1993)'
_diffrn_measured_fraction_theta_full 0.996
_diffrn_measured_fraction_theta_max 0.996
_diffrn_measurement_device_type 'Rigacu AFC5S'
_diffrn_radiation_monochromator graphite
_diffrn_radiation_source 'fine-focus sealed tube'
_diffrn_radiation_type MoK\a
_diffrn_radiation_wavelength 0.71073
_diffrn_reflns_limit_h_max 21
_diffrn_reflns_limit_h_min 0
_diffrn_reflns_limit_k_max 29
_diffrn_reflns_limit_k_min 0
_diffrn_reflns_limit_l_max 14
_diffrn_reflns_limit_l_min 0
_diffrn_reflns_number 5025
_diffrn_reflns_theta_full 25.5
_diffrn_reflns_theta_max 25.5
_diffrn_reflns_theta_min 2.6
_diffrn_standards_decay_% 0.2
_diffrn_standards_interval_count 150
_diffrn_standards_number 3
_exptl_absorpt_coefficient_mu 5.321
_exptl_absorpt_correction_type none
_exptl_crystal_colour orange
_exptl_crystal_density_diffrn 1.833
_exptl_crystal_density_method 'not measured'
_exptl_crystal_description block
_exptl_crystal_F_000 2912
_exptl_crystal_size_max 0.12
_exptl_crystal_size_mid 0.11
_exptl_crystal_size_min 0.09
_refine_diff_density_max 2.949
_refine_diff_density_min -3.621
_refine_ls_extinction_coef 0.00161(19)
_refine_ls_extinction_expression
;
Fc^*^=kFc[1+0.001xFc^2^\l^3^/sin(2\q)]^-1/4^
;
_refine_ls_extinction_method SHELXL
_refine_ls_goodness_of_fit_ref 0.93
_refine_ls_hydrogen_treatment constr
_refine_ls_matrix_type full
_refine_ls_number_parameters 337
_refine_ls_number_reflns 5025
_refine_ls_number_restraints 0
_refine_ls_restrained_S_all 0.93
_refine_ls_R_factor_gt 0.0671
_refine_ls_shift/su_max 0
_refine_ls_structure_factor_coef Fsqd
_refine_ls_weighting_details
;
w=1/[\s^2^(Fo^2^)+(0.1336P)^2^] where P=(Fo^2^+2Fc^2^)/3
;
_refine_ls_weighting_scheme calc
_refine_ls_wR_factor_ref 0.1969
_reflns_number_gt 2495
_reflns_number_total 5025
_reflns_threshold_expression >2sigma(I)
_cod_data_source_file b600022c.txt
_cod_data_source_block kk
_cod_depositor_comments
;
The following automatic conversions were performed:
'_symmetry_cell_setting' value 'Orthorhombic' changed to 'orthorhombic'
according to '/home/saulius/struct/CIF-dictionaries/cif_core.dic'
dictionary named 'cif_core.dic' version 2.4.1 from 2010-06-29.

Automatic conversion script
Id: cif_fix_enum 1527 2010-12-29 10:47:43Z saulius 
;
_cod_original_sg_symbol_H-M 'P bca'
_cod_database_code 7052244

loop_
_symmetry_equiv_pos_as_xyz
'x, y, z'
'-x+1/2, -y, z+1/2'
'x+1/2, -y+1/2, -z'
'-x, y+1/2, -z+1/2'
'-x, -y, -z'
'x-1/2, y, -z-1/2'
'-x-1/2, y-1/2, z'
'x, -y-1/2, z-1/2'

loop_
_atom_site_label
_atom_site_type_symbol
_atom_site_fract_x
_atom_site_fract_y
_atom_site_fract_z
_atom_site_U_iso_or_equiv
_atom_site_adp_type
_atom_site_occupancy
_atom_site_calc_flag
_atom_site_refinement_flags
_atom_site_disorder_group
_atom_site_disorder_assembly
W1 W 0.32955(3) 0.30437(2) 0.15914(4) 0.0593(3) Uani 1 d . . .
Fe1 Fe 0.21467(9) 0.41054(6) 0.32947(13) 0.0450(4) Uani 1 d . . .
Fe2 Fe 0.46405(9) 0.60311(7) 0.28812(14) 0.0492(5) Uani 1 d . . .
C10 C 0.2766(7) 0.5131(5) 0.2046(12) 0.060(3) Uani 1 d . . .
H10 H 0.3052 0.4995 0.1477 0.073 Uiso 1 calc R . .
C11 C 0.2980(6) 0.5588(5) 0.2490(10) 0.052(3) Uani 1 d . . .
H11 H 0.2702 0.5725 0.3067 0.063 Uiso 1 calc R . .
N1A N 0.2891(5) 0.3486(4) 0.3101(7) 0.044(2) Uani 1 d . . .
C2A C 0.3247(6) 0.3931(5) 0.3648(10) 0.049(3) Uani 1 d . . .
C3A C 0.2853(9) 0.4029(5) 0.4600(10) 0.073(4) Uani 1 d . . .
H3A H 0.2962 0.4297 0.5105 0.087 Uiso 1 calc R . .
C4A C 0.2256(8) 0.3650(5) 0.4668(11) 0.067(4) Uani 1 d . . .
H4A H 0.191 0.3623 0.523 0.08 Uiso 1 calc R . .
C5A C 0.2278(7) 0.3320(5) 0.3729(11) 0.059(3) Uani 1 d . . .
C1B C 0.1778(6) 0.4382(5) 0.1816(10) 0.053(3) Uani 1 d . . .
H1B H 0.1936 0.4256 0.1144 0.064 Uiso 1 calc R . .
C2B C 0.2097(6) 0.4821(4) 0.2395(9) 0.047(3) Uani 1 d . . .
C3B C 0.1682(8) 0.4852(6) 0.3395(11) 0.071(4) Uani 1 d . . .
H3B H 0.1767 0.5094 0.3959 0.085 Uiso 1 calc R . .
C4B C 0.1124(7) 0.4447(6) 0.3364(12) 0.068(4) Uani 1 d . . .
H4B H 0.0771 0.4382 0.3905 0.082 Uiso 1 calc R . .
C5B C 0.1181(8) 0.4172(6) 0.2434(13) 0.072(4) Uani 1 d . . .
H5B H 0.0873 0.3885 0.2228 0.086 Uiso 1 calc R . .
C1C C 0.3653(8) 0.5895(5) 0.2106(10) 0.060(3) Uani 1 d . . .
C2C C 0.4250(8) 0.5709(6) 0.1489(10) 0.065(3) Uani 1 d . . .
H2C H 0.4334 0.5356 0.126 0.078 Uiso 1 calc R . .
C3C C 0.4709(10) 0.6168(7) 0.1279(12) 0.087(5) Uani 1 d . . .
H3C H 0.5147 0.6171 0.0867 0.104 Uiso 1 calc R . .
C5C C 0.3755(9) 0.6463(5) 0.2301(15) 0.082(5) Uani 1 d . . .
H5C H 0.3437 0.6684 0.2704 0.099 Uiso 1 calc R . .
C4C C 0.4384(11) 0.6619(6) 0.1803(15) 0.092(5) Uani 1 d . . .
H4C H 0.4578 0.6968 0.1801 0.11 Uiso 1 calc R . .
C1D C 0.4618(7) 0.5647(6) 0.4326(10) 0.067(4) Uani 1 d . . .
H1D H 0.4214 0.5448 0.4593 0.081 Uiso 1 calc R . .
C2D C 0.5216(8) 0.5452(6) 0.3707(10) 0.064(3) Uani 1 d . . .
H2D H 0.529 0.5093 0.3512 0.077 Uiso 1 calc R . .
C3D C 0.5680(7) 0.5877(7) 0.3432(12) 0.081(4) Uani 1 d . . .
H3D H 0.6104 0.5859 0.2993 0.097 Uiso 1 calc R . .
C4D C 0.5408(8) 0.6325(6) 0.3916(13) 0.076(4) Uani 1 d . . .
H4D H 0.563 0.6665 0.3888 0.091 Uiso 1 calc R . .
C5D C 0.4744(9) 0.6201(6) 0.4464(12) 0.078(4) Uani 1 d . . .
H5D H 0.4442 0.6441 0.4849 0.093 Uiso 1 calc R . .
C21 C 0.3937(7) 0.4179(5) 0.3258(12) 0.072(4) Uani 1 d . . .
H212 H 0.401 0.452 0.3615 0.109 Uiso 1 calc R . .
H213 H 0.3902 0.4236 0.249 0.109 Uiso 1 calc R . .
H211 H 0.4356 0.3946 0.3413 0.109 Uiso 1 calc R . .
C51 C 0.1786(8) 0.2860(7) 0.3574(15) 0.091(5) Uani 1 d . . .
H513 H 0.2043 0.2536 0.3787 0.136 Uiso 1 calc R . .
H512 H 0.1647 0.2835 0.2824 0.136 Uiso 1 calc R . .
H511 H 0.1342 0.2904 0.4008 0.136 Uiso 1 calc R . .
C100 C 0.3492(13) 0.3758(8) 0.0785(12) 0.122(8) Uani 1 d . . .
O100 O 0.3574(12) 0.4101(6) 0.0250(13) 0.191(10) Uani 1 d . . .
C200 C 0.2241(10) 0.3019(7) 0.0983(16) 0.117(8) Uani 1 d . . .
O200 O 0.1649(8) 0.2987(7) 0.0601(15) 0.193(10) Uani 1 d . . .
C300 C 0.3153(7) 0.2297(6) 0.2295(14) 0.071(4) Uani 1 d . . .
O300 O 0.3095(7) 0.1861(4) 0.2566(16) 0.122(5) Uani 1 d . . .
C400 C 0.4364(6) 0.3030(5) 0.2080(17) 0.081(5) Uani 1 d . . .
O400 O 0.4955(7) 0.3008(4) 0.2415(16) 0.128(6) Uani 1 d . . .
C500 C 0.3687(12) 0.2651(7) 0.0275(13) 0.104(6) Uani 1 d . . .
O500 O 0.3888(10) 0.2438(6) -0.0474(9) 0.149(7) Uani 1 d . . .

loop_
_atom_site_aniso_label
_atom_site_aniso_U_11
_atom_site_aniso_U_22
_atom_site_aniso_U_33
_atom_site_aniso_U_23
_atom_site_aniso_U_13
_atom_site_aniso_U_12
W1 0.0716(4) 0.0610(4) 0.0453(3) -0.0031(3) -0.0023(3) 0.0272(2)
Fe1 0.0428(9) 0.0449(9) 0.0473(9) -0.0029(7) -0.0033(7) 0.0069(7)
Fe2 0.0477(10) 0.0458(9) 0.0541(10) 0.0013(8) -0.0040(8) 0.0019(7)
C10 0.052(7) 0.041(7) 0.088(9) 0.019(7) -0.019(7) -0.002(5)
C11 0.040(6) 0.049(7) 0.068(8) 0.008(6) -0.007(6) 0.003(5)
N1A 0.039(5) 0.051(5) 0.042(5) -0.001(4) -0.001(4) 0.016(4)
C2A 0.035(6) 0.048(6) 0.064(8) -0.017(5) -0.016(5) 0.008(5)
C3A 0.114(12) 0.059(8) 0.044(7) -0.021(7) -0.024(8) 0.031(8)
C4A 0.080(10) 0.071(9) 0.048(8) 0.020(7) 0.012(7) 0.022(8)
C5A 0.054(7) 0.056(7) 0.065(8) 0.009(6) 0.016(6) 0.013(6)
C1B 0.046(7) 0.057(7) 0.057(7) 0.006(6) -0.008(6) 0.005(5)
C2B 0.049(7) 0.042(6) 0.050(7) -0.004(5) -0.007(5) 0.017(5)
C3B 0.090(11) 0.056(8) 0.067(9) -0.011(7) -0.002(8) 0.033(7)
C4B 0.042(6) 0.071(9) 0.092(11) 0.003(8) 0.002(8) 0.013(6)
C5B 0.045(7) 0.069(9) 0.101(12) 0.012(9) -0.021(7) 0.010(7)
C1C 0.071(8) 0.046(7) 0.064(8) 0.008(6) -0.032(7) 0.016(6)
C2C 0.065(8) 0.071(9) 0.059(8) -0.007(7) -0.006(7) 0.004(7)
C3C 0.086(11) 0.124(15) 0.051(8) 0.023(9) 0.003(8) -0.045(10)
C5C 0.062(9) 0.047(8) 0.138(15) 0.023(9) -0.030(10) -0.002(7)
C4C 0.126(15) 0.052(9) 0.098(12) 0.015(9) -0.035(11) -0.010(10)
C1D 0.059(8) 0.088(10) 0.055(8) 0.008(7) 0.001(7) -0.009(7)
C2D 0.066(8) 0.059(8) 0.066(9) 0.018(7) -0.006(7) 0.003(7)
C3D 0.039(7) 0.108(12) 0.096(11) 0.005(10) -0.005(8) 0.010(7)
C4D 0.070(10) 0.071(10) 0.087(11) -0.006(9) -0.005(8) -0.009(8)
C5D 0.088(11) 0.073(9) 0.073(10) -0.030(8) -0.010(8) 0.033(8)
C21 0.053(8) 0.060(8) 0.104(12) -0.008(8) -0.023(8) 0.008(6)
C51 0.074(10) 0.070(9) 0.128(16) 0.005(10) 0.027(9) -0.016(8)
C100 0.21(2) 0.113(14) 0.048(9) 0.019(9) 0.072(12) 0.070(14)
O100 0.32(2) 0.115(11) 0.139(13) 0.086(11) 0.121(15) 0.103(13)
C200 0.097(13) 0.125(15) 0.129(16) -0.056(12) -0.074(12) 0.078(11)
O200 0.142(13) 0.25(2) 0.190(17) -0.119(14) -0.119(13) 0.122(13)
C300 0.049(8) 0.052(8) 0.111(13) 0.002(8) -0.007(8) 0.013(6)
O300 0.094(8) 0.040(6) 0.231(18) -0.002(8) 0.013(10) -0.004(5)
C400 0.012(5) 0.053(8) 0.178(16) 0.004(9) -0.008(7) 0.000(5)
O400 0.064(8) 0.080(8) 0.241(19) 0.000(9) 0.019(9) -0.006(6)
C500 0.153(16) 0.103(13) 0.056(10) -0.003(9) -0.005(11) 0.069(13)
O500 0.234(17) 0.159(12) 0.053(7) -0.020(7) 0.012(9) 0.111(12)

loop_
_atom_type_symbol
_atom_type_description
_atom_type_scat_dispersion_real
_atom_type_scat_dispersion_imag
_atom_type_scat_source
C C 0.0033 0.0016 'International Tables Vol C Tables 4.2.6.8 and 6.1.1.4'
H H 0 0 'International Tables Vol C Tables 4.2.6.8 and 6.1.1.4'
N N 0.0061 0.0033 'International Tables Vol C Tables 4.2.6.8 and 6.1.1.4'
O O 0.0106 0.006 'International Tables Vol C Tables 4.2.6.8 and 6.1.1.4'
Fe Fe 0.3463 0.8444 'International Tables Vol C Tables 4.2.6.8 and 6.1.1.4'
W W -0.849 6.8722 'International Tables Vol C Tables 4.2.6.8 and 6.1.1.4'

loop_
_geom_angle_atom_site_label_1
_geom_angle_atom_site_label_2
_geom_angle_atom_site_label_3
_geom_angle
_geom_angle_site_symmetry_1
_geom_angle_site_symmetry_3
_geom_angle_publ_flag
C400 W1 C500 84.7(8) . . ?
C400 W1 C200 175.0(7) . . ?
C500 W1 C200 90.4(7) . . ?
C400 W1 C300 88.5(5) . . ?
C500 W1 C300 87.1(7) . . ?
C200 W1 C300 90.9(7) . . ?
C400 W1 C100 90.0(8) . . ?
C500 W1 C100 88.1(6) . . ?
C200 W1 C100 90.2(9) . . ?
C300 W1 C100 175.0(6) . . ?
C400 W1 N1A 93.5(6) . . ?
C500 W1 N1A 178.2(6) . . ?
C200 W1 N1A 91.4(6) . . ?
C300 W1 N1A 92.8(5) . . ?
C100 W1 N1A 92.1(4) . . ?
C4B Fe1 C5B 38.8(5) . . ?
C4B Fe1 C3B 41.0(5) . . ?
C5B Fe1 C3B 67.3(6) . . ?
C4B Fe1 C5A 119.8(6) . . ?
C5B Fe1 C5A 108.3(6) . . ?
C3B Fe1 C5A 154.6(5) . . ?
C4B Fe1 N1A 155.4(5) . . ?
C5B Fe1 N1A 123.3(5) . . ?
C3B Fe1 N1A 163.0(5) . . ?
C5A Fe1 N1A 40.2(4) . . ?
C4B Fe1 C4A 106.5(6) . . ?
C5B Fe1 C4A 124.0(6) . . ?
C3B Fe1 C4A 119.4(5) . . ?
C5A Fe1 C4A 40.7(5) . . ?
N1A Fe1 C4A 67.7(4) . . ?
C4B Fe1 C2A 160.8(6) . . ?
C5B Fe1 C2A 159.6(6) . . ?
C3B Fe1 C2A 124.6(5) . . ?
C5A Fe1 C2A 68.4(5) . . ?
N1A Fe1 C2A 41.2(4) . . ?
C4A Fe1 C2A 67.5(5) . . ?
C4B Fe1 C3A 124.1(6) . . ?
C5B Fe1 C3A 159.7(7) . . ?
C3B Fe1 C3A 106.5(5) . . ?
C5A Fe1 C3A 68.5(6) . . ?
N1A Fe1 C3A 68.0(4) . . ?
C4A Fe1 C3A 40.6(5) . . ?
C2A Fe1 C3A 39.6(5) . . ?
C4B Fe1 C1B 67.0(5) . . ?
C5B Fe1 C1B 40.3(5) . . ?
C3B Fe1 C1B 67.7(5) . . ?
C5A Fe1 C1B 126.2(5) . . ?
N1A Fe1 C1B 110.7(4) . . ?
C4A Fe1 C1B 161.7(6) . . ?
C2A Fe1 C1B 124.3(5) . . ?
C3A Fe1 C1B 157.3(6) . . ?
C4B Fe1 C2B 68.1(5) . . ?
C5B Fe1 C2B 67.5(5) . . ?
C3B Fe1 C2B 40.9(5) . . ?
C5A Fe1 C2B 162.9(5) . . ?
N1A Fe1 C2B 127.0(4) . . ?
C4A Fe1 C2B 155.6(5) . . ?
C2A Fe1 C2B 109.4(5) . . ?
C3A Fe1 C2B 121.4(5) . . ?
C1B Fe1 C2B 40.0(4) . . ?
C3D Fe2 C4D 39.3(6) . . ?
C3D Fe2 C5D 68.0(6) . . ?
C4D Fe2 C5D 40.7(6) . . ?
C3D Fe2 C3C 108.1(7) . . ?
C4D Fe2 C3C 121.6(6) . . ?
C5D Fe2 C3C 156.5(7) . . ?
C3D Fe2 C2C 122.1(6) . . ?
C4D Fe2 C2C 156.9(6) . . ?
C5D Fe2 C2C 160.7(6) . . ?
C3C Fe2 C2C 41.4(5) . . ?
C3D Fe2 C1D 68.3(6) . . ?
C4D Fe2 C1D 67.8(6) . . ?
C5D Fe2 C1D 40.7(5) . . ?
C3C Fe2 C1D 161.5(7) . . ?
C2C Fe2 C1D 124.0(6) . . ?
C3D Fe2 C4C 124.5(7) . . ?
C4D Fe2 C4C 108.1(7) . . ?
C5D Fe2 C4C 120.6(7) . . ?
C3C Fe2 C4C 41.0(7) . . ?
C2C Fe2 C4C 69.3(6) . . ?
C1D Fe2 C4C 156.0(7) . . ?
C3D Fe2 C1C 157.8(6) . . ?
C4D Fe2 C1C 161.8(6) . . ?
C5D Fe2 C1C 125.0(6) . . ?
C3C Fe2 C1C 67.5(6) . . ?
C2C Fe2 C1C 40.0(5) . . ?
C1D Fe2 C1C 108.7(5) . . ?
C4C Fe2 C1C 67.3(6) . . ?
C3D Fe2 C5C 158.8(6) . . ?
C4D Fe2 C5C 124.0(6) . . ?
C5D Fe2 C5C 107.7(7) . . ?
C3C Fe2 C5C 67.1(8) . . ?
C2C Fe2 C5C 69.0(6) . . ?
C1D Fe2 C5C 122.9(7) . . ?
C4C Fe2 C5C 38.3(6) . . ?
C1C Fe2 C5C 41.5(5) . . ?
C3D Fe2 C2D 39.9(6) . . ?
C4D Fe2 C2D 66.1(6) . . ?
C5D Fe2 C2D 67.3(5) . . ?
C3C Fe2 C2D 125.5(7) . . ?
C2C Fe2 C2D 108.8(6) . . ?
C1D Fe2 C2D 40.2(5) . . ?
C4C Fe2 C2D 161.6(7) . . ?
C1C Fe2 C2D 123.7(5) . . ?
C5C Fe2 C2D 159.5(6) . . ?
C11 C10 C2B 124.0(13) . . ?
C11 C10 H10 118 . . ?
C2B C10 H10 118 . . ?
C10 C11 C1C 122.5(12) . . ?
C10 C11 H11 118.7 . . ?
C1C C11 H11 118.7 . . ?
C5A N1A C2A 107.9(10) . . ?
C5A N1A Fe1 69.6(6) . . ?
C2A N1A Fe1 69.8(5) . . ?
C5A N1A W1 123.9(8) . . ?
C2A N1A W1 127.8(7) . . ?
Fe1 N1A W1 131.5(4) . . ?
C3A C2A N1A 108.0(11) . . ?
C3A C2A C21 129.1(12) . . ?
N1A C2A C21 122.7(10) . . ?
C3A C2A Fe1 70.3(7) . . ?
N1A C2A Fe1 69.0(5) . . ?
C21 C2A Fe1 130.2(9) . . ?
C2A C3A C4A 108.1(11) . . ?
C2A C3A Fe1 70.1(7) . . ?
C4A C3A Fe1 69.5(8) . . ?
C2A C3A H3A 126 . . ?
C4A C3A H3A 126 . . ?
Fe1 C3A H3A 126 . . ?
C5A C4A C3A 108.2(12) . . ?
C5A C4A Fe1 69.1(7) . . ?
C3A C4A Fe1 69.9(7) . . ?
C5A C4A H4A 125.9 . . ?
C3A C4A H4A 125.9 . . ?
Fe1 C4A H4A 126.6 . . ?
N1A C5A C4A 107.8(12) . . ?
N1A C5A C51 128.9(12) . . ?
C4A C5A C51 123.0(13) . . ?
N1A C5A Fe1 70.2(6) . . ?
C4A C5A Fe1 70.1(7) . . ?
C51 C5A Fe1 130.4(11) . . ?
C5B C1B C2B 108.2(12) . . ?
C5B C1B Fe1 68.7(7) . . ?
C2B C1B Fe1 71.4(7) . . ?
C5B C1B H1B 125.9 . . ?
C2B C1B H1B 125.9 . . ?
Fe1 C1B H1B 125.6 . . ?
C1B C2B C3B 105.6(11) . . ?
C1B C2B C10 124.9(11) . . ?
C3B C2B C10 129.2(12) . . ?
C1B C2B Fe1 68.7(6) . . ?
C3B C2B Fe1 67.2(7) . . ?
C10 C2B Fe1 124.1(7) . . ?
C4B C3B C2B 107.3(12) . . ?
C4B C3B Fe1 68.7(7) . . ?
C2B C3B Fe1 71.9(6) . . ?
C4B C3B H3B 126.3 . . ?
C2B C3B H3B 126.3 . . ?
Fe1 C3B H3B 124.6 . . ?
C5B C4B C3B 109.4(13) . . ?
C5B C4B Fe1 71.4(8) . . ?
C3B C4B Fe1 70.3(7) . . ?
C5B C4B H4B 125.3 . . ?
C3B C4B H4B 125.3 . . ?
Fe1 C4B H4B 124.6 . . ?
C4B C5B C1B 109.4(13) . . ?
C4B C5B Fe1 69.9(8) . . ?
C1B C5B Fe1 71.0(7) . . ?
C4B C5B H5B 125.3 . . ?
C1B C5B H5B 125.3 . . ?
Fe1 C5B H5B 125.4 . . ?
C2C C1C C5C 108.6(13) . . ?
C2C C1C C11 128.3(11) . . ?
C5C C1C C11 123.1(13) . . ?
C2C C1C Fe2 69.5(8) . . ?
C5C C1C Fe2 69.4(7) . . ?
C11 C1C Fe2 128.9(8) . . ?
C1C C2C C3C 106.0(13) . . ?
C1C C2C Fe2 70.4(7) . . ?
C3C C2C Fe2 69.1(8) . . ?
C1C C2C H2C 127 . . ?
C3C C2C H2C 127 . . ?
Fe2 C2C H2C 125.1 . . ?
C4C C3C C2C 108.2(14) . . ?
C4C C3C Fe2 70.0(9) . . ?
C2C C3C Fe2 69.6(7) . . ?
C4C C3C H3C 125.9 . . ?
C2C C3C H3C 125.9 . . ?
Fe2 C3C H3C 126.1 . . ?
C4C C5C C1C 108.2(15) . . ?
C4C C5C Fe2 70.4(9) . . ?
C1C C5C Fe2 69.0(7) . . ?
C4C C5C H5C 125.9 . . ?
C1C C5C H5C 125.9 . . ?
Fe2 C5C H5C 126.2 . . ?
C5C C4C C3C 109.0(14) . . ?
C5C C4C Fe2 71.2(9) . . ?
C3C C4C Fe2 69.0(8) . . ?
C5C C4C H4C 125.5 . . ?
C3C C4C H4C 125.5 . . ?
Fe2 C4C H4C 125.9 . . ?
C2D C1D C5D 106.5(12) . . ?
C2D C1D Fe2 70.4(7) . . ?
C5D C1D Fe2 69.1(8) . . ?
C2D C1D H1D 126.8 . . ?
C5D C1D H1D 126.8 . . ?
Fe2 C1D H1D 125.3 . . ?
C3D C2D C1D 109.1(13) . . ?
C3D C2D Fe2 68.9(8) . . ?
C1D C2D Fe2 69.3(8) . . ?
C3D C2D H2D 125.5 . . ?
C1D C2D H2D 125.5 . . ?
Fe2 C2D H2D 127.9 . . ?
C4D C3D C2D 107.7(14) . . ?
C4D C3D Fe2 70.4(8) . . ?
C2D C3D Fe2 71.2(8) . . ?
C4D C3D H3D 126.1 . . ?
C2D C3D H3D 126.1 . . ?
Fe2 C3D H3D 123.9 . . ?
C3D C4D C5D 109.7(14) . . ?
C3D C4D Fe2 70.3(8) . . ?
C5D C4D Fe2 69.7(8) . . ?
C3D C4D H4D 125.1 . . ?
C5D C4D H4D 125.1 . . ?
Fe2 C4D H4D 126.4 . . ?
C4D C5D C1D 106.9(12) . . ?
C4D C5D Fe2 69.6(9) . . ?
C1D C5D Fe2 70.2(8) . . ?
C4D C5D H5D 126.5 . . ?
C1D C5D H5D 126.5 . . ?
Fe2 C5D H5D 125.3 . . ?
C2A C21 H212 109.5 . . ?
C2A C21 H213 109.5 . . ?
H212 C21 H213 109.5 . . ?
C2A C21 H211 109.5 . . ?
H212 C21 H211 109.5 . . ?
H213 C21 H211 109.5 . . ?
C5A C51 H513 109.5 . . ?
C5A C51 H512 109.5 . . ?
H513 C51 H512 109.5 . . ?
C5A C51 H511 109.5 . . ?
H513 C51 H511 109.5 . . ?
H512 C51 H511 109.5 . . ?
O100 C100 W1 171(2) . . ?
O200 C200 W1 176.8(15) . . ?
O300 C300 W1 171.9(16) . . ?
O400 C400 W1 175.8(18) . . ?
O500 C500 W1 178.1(15) . . ?

loop_
_geom_bond_atom_site_label_1
_geom_bond_atom_site_label_2
_geom_bond_distance
_geom_bond_site_symmetry_2
_geom_bond_publ_flag
W1 C400 1.992(11) . ?
W1 C500 2.017(17) . ?
W1 C200 2.019(15) . ?
W1 C300 2.057(15) . ?
W1 C100 2.058(19) . ?
W1 N1A 2.277(9) . ?
Fe1 C4B 2.007(13) . ?
Fe1 C5B 2.025(13) . ?
Fe1 C3B 2.028(12) . ?
Fe1 C5A 2.031(13) . ?
Fe1 N1A 2.039(8) . ?
Fe1 C4A 2.044(12) . ?
Fe1 C2A 2.049(10) . ?
Fe1 C3A 2.051(13) . ?
Fe1 C1B 2.056(12) . ?
Fe1 C2B 2.091(11) . ?
Fe2 C3D 2.005(13) . ?
Fe2 C4D 2.005(14) . ?
Fe2 C5D 2.007(14) . ?
Fe2 C3C 2.010(14) . ?
Fe2 C2C 2.016(12) . ?
Fe2 C1D 2.020(13) . ?
Fe2 C4C 2.023(15) . ?
Fe2 C1C 2.027(12) . ?
Fe2 C5C 2.033(13) . ?
Fe2 C2D 2.034(12) . ?
C10 C11 1.312(15) . ?
C10 C2B 1.480(16) . ?
C10 H10 0.93 . ?
C11 C1C 1.493(17) . ?
C11 H11 0.93 . ?
N1A C5A 1.398(14) . ?
N1A C2A 1.438(14) . ?
C2A C3A 1.389(17) . ?
C2A C21 1.454(17) . ?
C3A C4A 1.420(19) . ?
C3A H3A 0.93 . ?
C4A C5A 1.418(17) . ?
C4A H4A 0.93 . ?
C5A C51 1.45(2) . ?
C1B C5B 1.407(17) . ?
C1B C2B 1.418(16) . ?
C1B H1B 0.93 . ?
C2B C3B 1.439(16) . ?
C3B C4B 1.411(19) . ?
C3B H3B 0.93 . ?
C4B C5B 1.338(18) . ?
C4B H4B 0.93 . ?
C5B H5B 0.93 . ?
C1C C2C 1.385(18) . ?
C1C C5C 1.440(17) . ?
C2C C3C 1.422(19) . ?
C2C H2C 0.93 . ?
C3C C4C 1.41(2) . ?
C3C H3C 0.93 . ?
C5C C4C 1.33(2) . ?
C5C H5C 0.93 . ?
C4C H4C 0.93 . ?
C1D C2D 1.395(17) . ?
C1D C5D 1.401(19) . ?
C1D H1D 0.93 . ?
C2D C3D 1.379(19) . ?
C2D H2D 0.93 . ?
C3D C4D 1.35(2) . ?
C3D H3D 0.93 . ?
C4D C5D 1.39(2) . ?
C4D H4D 0.93 . ?
C5D H5D 0.93 . ?
C21 H212 0.96 . ?
C21 H213 0.96 . ?
C21 H211 0.96 . ?
C51 H513 0.96 . ?
C51 H512 0.96 . ?
C51 H511 0.96 . ?
C100 O100 1.086(19) . ?
C200 O200 1.157(18) . ?
C300 O300 1.135(16) . ?
C400 O400 1.130(18) . ?
C500 O500 1.123(17) . ?

loop_
_geom_torsion_atom_site_label_1
_geom_torsion_atom_site_label_2
_geom_torsion_atom_site_label_3
_geom_torsion_atom_site_label_4
_geom_torsion
_geom_torsion_site_symmetry_1
_geom_torsion_site_symmetry_2
_geom_torsion_site_symmetry_3
_geom_torsion_site_symmetry_4
_geom_torsion_publ_flag
C2B C10 C11 C1C -179.1(10) . . . . ?
C4B Fe1 N1A C5A -42.5(15) . . . . ?
C5B Fe1 N1A C5A -78.7(9) . . . . ?
C3B Fe1 N1A C5A 156.6(16) . . . . ?
C4A Fe1 N1A C5A 38.3(8) . . . . ?
C2A Fe1 N1A C5A 119.1(10) . . . . ?
C3A Fe1 N1A C5A 82.3(8) . . . . ?
C1B Fe1 N1A C5A -122.0(8) . . . . ?
C2B Fe1 N1A C5A -164.2(7) . . . . ?
C4B Fe1 N1A C2A -161.6(12) . . . . ?
C5B Fe1 N1A C2A 162.2(8) . . . . ?
C3B Fe1 N1A C2A 37.5(18) . . . . ?
C5A Fe1 N1A C2A -119.1(10) . . . . ?
C4A Fe1 N1A C2A -80.8(8) . . . . ?
C3A Fe1 N1A C2A -36.8(8) . . . . ?
C1B Fe1 N1A C2A 118.9(7) . . . . ?
C2B Fe1 N1A C2A 76.7(8) . . . . ?
C4B Fe1 N1A W1 75.3(14) . . . . ?
C5B Fe1 N1A W1 39.1(8) . . . . ?
C3B Fe1 N1A W1 -85.6(17) . . . . ?
C5A Fe1 N1A W1 117.8(10) . . . . ?
C4A Fe1 N1A W1 156.1(8) . . . . ?
C2A Fe1 N1A W1 -123.1(9) . . . . ?
C3A Fe1 N1A W1 -159.9(8) . . . . ?
C1B Fe1 N1A W1 -4.3(7) . . . . ?
C2B Fe1 N1A W1 -46.4(8) . . . . ?
C400 W1 N1A C5A -130.2(9) . . . . ?
C500 W1 N1A C5A -126(19) . . . . ?
C200 W1 N1A C5A 49.5(10) . . . . ?
C300 W1 N1A C5A -41.5(9) . . . . ?
C100 W1 N1A C5A 139.7(10) . . . . ?
C400 W1 N1A C2A 42.0(9) . . . . ?
C500 W1 N1A C2A 46(19) . . . . ?
C200 W1 N1A C2A -138.4(10) . . . . ?
C300 W1 N1A C2A 130.7(9) . . . . ?
C100 W1 N1A C2A -48.1(11) . . . . ?
C400 W1 N1A Fe1 137.8(7) . . . . ?
C500 W1 N1A Fe1 142(19) . . . . ?
C200 W1 N1A Fe1 -42.5(8) . . . . ?
C300 W1 N1A Fe1 -133.4(6) . . . . ?
C100 W1 N1A Fe1 47.8(9) . . . . ?
C5A N1A C2A C3A 0.2(12) . . . . ?
Fe1 N1A C2A C3A 59.6(8) . . . . ?
W1 N1A C2A C3A -172.9(7) . . . . ?
C5A N1A C2A C21 175.5(11) . . . . ?
Fe1 N1A C2A C21 -125.1(12) . . . . ?
W1 N1A C2A C21 2.4(15) . . . . ?
C5A N1A C2A Fe1 -59.4(7) . . . . ?
W1 N1A C2A Fe1 127.5(7) . . . . ?
C4B Fe1 C2A C3A 37(2) . . . . ?
C5B Fe1 C2A C3A -166.5(15) . . . . ?
C3B Fe1 C2A C3A 73.1(10) . . . . ?
C5A Fe1 C2A C3A -82.0(9) . . . . ?
N1A Fe1 C2A C3A -119.4(11) . . . . ?
C4A Fe1 C2A C3A -38.0(8) . . . . ?
C1B Fe1 C2A C3A 158.1(8) . . . . ?
C2B Fe1 C2A C3A 116.1(8) . . . . ?
C4B Fe1 C2A N1A 156.5(15) . . . . ?
C5B Fe1 C2A N1A -47.1(18) . . . . ?
C3B Fe1 C2A N1A -167.5(7) . . . . ?
C5A Fe1 C2A N1A 37.3(6) . . . . ?
C4A Fe1 C2A N1A 81.4(7) . . . . ?
C3A Fe1 C2A N1A 119.4(11) . . . . ?
C1B Fe1 C2A N1A -82.6(8) . . . . ?
C2B Fe1 C2A N1A -124.5(6) . . . . ?
C4B Fe1 C2A C21 -88(2) . . . . ?
C5B Fe1 C2A C21 69(2) . . . . ?
C3B Fe1 C2A C21 -51.9(14) . . . . ?
C5A Fe1 C2A C21 153.0(13) . . . . ?
N1A Fe1 C2A C21 115.7(14) . . . . ?
C4A Fe1 C2A C21 -162.9(13) . . . . ?
C3A Fe1 C2A C21 -125.0(15) . . . . ?
C1B Fe1 C2A C21 33.1(13) . . . . ?
C2B Fe1 C2A C21 -8.9(13) . . . . ?
N1A C2A C3A C4A 0.5(13) . . . . ?
C21 C2A C3A C4A -174.4(12) . . . . ?
Fe1 C2A C3A C4A 59.3(9) . . . . ?
N1A C2A C3A Fe1 -58.8(7) . . . . ?
C21 C2A C3A Fe1 126.3(13) . . . . ?
C4B Fe1 C3A C2A -166.1(8) . . . . ?
C5B Fe1 C3A C2A 166.4(14) . . . . ?
C3B Fe1 C3A C2A -124.7(8) . . . . ?
C5A Fe1 C3A C2A 81.6(8) . . . . ?
N1A Fe1 C3A C2A 38.2(7) . . . . ?
C4A Fe1 C3A C2A 119.2(11) . . . . ?
C1B Fe1 C3A C2A -53.1(16) . . . . ?
C2B Fe1 C3A C2A -82.7(8) . . . . ?
C4B Fe1 C3A C4A 74.7(9) . . . . ?
C5B Fe1 C3A C4A 47.2(18) . . . . ?
C3B Fe1 C3A C4A 116.1(8) . . . . ?
C5A Fe1 C3A C4A -37.5(7) . . . . ?
N1A Fe1 C3A C4A -80.9(7) . . . . ?
C2A Fe1 C3A C4A -119.2(11) . . . . ?
C1B Fe1 C3A C4A -172.2(12) . . . . ?
C2B Fe1 C3A C4A 158.1(7) . . . . ?
C2A C3A C4A C5A -1.0(14) . . . . ?
Fe1 C3A C4A C5A 58.7(9) . . . . ?
C2A C3A C4A Fe1 -59.8(8) . . . . ?
C4B Fe1 C4A C5A 116.8(9) . . . . ?
C5B Fe1 C4A C5A 78.2(10) . . . . ?
C3B Fe1 C4A C5A 159.3(8) . . . . ?
N1A Fe1 C4A C5A -37.8(7) . . . . ?
C2A Fe1 C4A C5A -82.6(8) . . . . ?
C3A Fe1 C4A C5A -119.6(11) . . . . ?
C1B Fe1 C4A C5A 50.8(19) . . . . ?
C2B Fe1 C4A C5A -170.0(10) . . . . ?
C4B Fe1 C4A C3A -123.6(8) . . . . ?
C5B Fe1 C4A C3A -162.1(8) . . . . ?
C3B Fe1 C4A C3A -81.1(9) . . . . ?
C5A Fe1 C4A C3A 119.6(11) . . . . ?
N1A Fe1 C4A C3A 81.8(7) . . . . ?
C2A Fe1 C4A C3A 37.1(7) . . . . ?
C1B Fe1 C4A C3A 170.5(14) . . . . ?
C2B Fe1 C4A C3A -50.4(15) . . . . ?
C2A N1A C5A C4A -0.8(12) . . . . ?
Fe1 N1A C5A C4A -60.4(8) . . . . ?
W1 N1A C5A C4A 172.6(7) . . . . ?
C2A N1A C5A C51 -174.0(14) . . . . ?
Fe1 N1A C5A C51 126.5(16) . . . . ?
W1 N1A C5A C51 -0.6(19) . . . . ?
C2A N1A C5A Fe1 59.5(7) . . . . ?
W1 N1A C5A Fe1 -127.0(6) . . . . ?
C3A C4A C5A N1A 1.1(14) . . . . ?
Fe1 C4A C5A N1A 60.4(8) . . . . ?
C3A C4A C5A C51 174.8(14) . . . . ?
Fe1 C4A C5A C51 -125.9(14) . . . . ?
C3A C4A C5A Fe1 -59.2(9) . . . . ?
C4B Fe1 C5A N1A 161.1(7) . . . . ?
C5B Fe1 C5A N1A 120.3(8) . . . . ?
C3B Fe1 C5A N1A -164.3(11) . . . . ?
C4A Fe1 C5A N1A -118.4(11) . . . . ?
C2A Fe1 C5A N1A -38.2(6) . . . . ?
C3A Fe1 C5A N1A -81.0(8) . . . . ?
C1B Fe1 C5A N1A 79.2(8) . . . . ?
C2B Fe1 C5A N1A 47.6(19) . . . . ?
C4B Fe1 C5A C4A -80.5(10) . . . . ?
C5B Fe1 C5A C4A -121.3(9) . . . . ?
C3B Fe1 C5A C4A -46.0(16) . . . . ?
N1A Fe1 C5A C4A 118.4(11) . . . . ?
C2A Fe1 C5A C4A 80.1(9) . . . . ?
C3A Fe1 C5A C4A 37.4(8) . . . . ?
C1B Fe1 C5A C4A -162.4(8) . . . . ?
C2B Fe1 C5A C4A 166.0(14) . . . . ?
C4B Fe1 C5A C51 36.4(16) . . . . ?
C5B Fe1 C5A C51 -4.4(15) . . . . ?
C3B Fe1 C5A C51 71(2) . . . . ?
N1A Fe1 C5A C51 -124.7(16) . . . . ?
C4A Fe1 C5A C51 116.9(16) . . . . ?
C2A Fe1 C5A C51 -163.0(15) . . . . ?
C3A Fe1 C5A C51 154.3(15) . . . . ?
C1B Fe1 C5A C51 -45.6(15) . . . . ?
C2B Fe1 C5A C51 -77(2) . . . . ?
C4B Fe1 C1B C5B -36.1(8) . . . . ?
C3B Fe1 C1B C5B -80.6(9) . . . . ?
C5A Fe1 C1B C5B 74.9(10) . . . . ?
N1A Fe1 C1B C5B 117.5(8) . . . . ?
C4A Fe1 C1B C5B 36.1(19) . . . . ?
C2A Fe1 C1B C5B 161.8(8) . . . . ?
C3A Fe1 C1B C5B -160.1(12) . . . . ?
C2B Fe1 C1B C5B -119.0(11) . . . . ?
C4B Fe1 C1B C2B 82.9(8) . . . . ?
C5B Fe1 C1B C2B 119.0(11) . . . . ?
C3B Fe1 C1B C2B 38.4(7) . . . . ?
C5A Fe1 C1B C2B -166.1(7) . . . . ?
N1A Fe1 C1B C2B -123.5(7) . . . . ?
C4A Fe1 C1B C2B 155.1(15) . . . . ?
C2A Fe1 C1B C2B -79.2(8) . . . . ?
C3A Fe1 C1B C2B -41.1(16) . . . . ?
C5B C1B C2B C3B 1.8(12) . . . . ?
Fe1 C1B C2B C3B -57.2(8) . . . . ?
C5B C1B C2B C10 176.4(10) . . . . ?
Fe1 C1B C2B C10 117.4(10) . . . . ?
C5B C1B C2B Fe1 59.0(8) . . . . ?
C11 C10 C2B C1B 168.3(11) . . . . ?
C11 C10 C2B C3B -18.3(18) . . . . ?
C11 C10 C2B Fe1 -105.4(11) . . . . ?
C4B Fe1 C2B C1B -79.8(8) . . . . ?
C5B Fe1 C2B C1B -37.8(7) . . . . ?
C3B Fe1 C2B C1B -118.5(10) . . . . ?
C5A Fe1 C2B C1B 41.2(19) . . . . ?
N1A Fe1 C2B C1B 77.8(8) . . . . ?
C4A Fe1 C2B C1B -161.3(12) . . . . ?
C2A Fe1 C2B C1B 120.6(7) . . . . ?
C3A Fe1 C2B C1B 162.7(8) . . . . ?
C4B Fe1 C2B C3B 38.8(8) . . . . ?
C5B Fe1 C2B C3B 80.8(8) . . . . ?
C5A Fe1 C2B C3B 159.7(16) . . . . ?
N1A Fe1 C2B C3B -163.6(7) . . . . ?
C4A Fe1 C2B C3B -42.8(15) . . . . ?
C2A Fe1 C2B C3B -120.8(8) . . . . ?
C3A Fe1 C2B C3B -78.7(9) . . . . ?
C1B Fe1 C2B C3B 118.5(10) . . . . ?
C4B Fe1 C2B C10 161.7(12) . . . . ?
C5B Fe1 C2B C10 -156.3(12) . . . . ?
C3B Fe1 C2B C10 122.9(14) . . . . ?
C5A Fe1 C2B C10 -77(2) . . . . ?
N1A Fe1 C2B C10 -40.7(12) . . . . ?
C4A Fe1 C2B C10 80.2(16) . . . . ?
C2A Fe1 C2B C10 2.1(11) . . . . ?
C3A Fe1 C2B C10 44.2(12) . . . . ?
C1B Fe1 C2B C10 -118.5(13) . . . . ?
C1B C2B C3B C4B -1.7(13) . . . . ?
C10 C2B C3B C4B -176.1(10) . . . . ?
Fe1 C2B C3B C4B -59.9(8) . . . . ?
C1B C2B C3B Fe1 58.2(7) . . . . ?
C10 C2B C3B Fe1 -116.2(11) . . . . ?
C5B Fe1 C3B C4B 36.2(8) . . . . ?
C5A Fe1 C3B C4B -48.7(16) . . . . ?
N1A Fe1 C3B C4B 168.0(14) . . . . ?
C4A Fe1 C3B C4B -81.2(10) . . . . ?
C2A Fe1 C3B C4B -162.8(8) . . . . ?
C3A Fe1 C3B C4B -123.3(9) . . . . ?
C1B Fe1 C3B C4B 80.0(9) . . . . ?
C2B Fe1 C3B C4B 117.6(11) . . . . ?
C4B Fe1 C3B C2B -117.6(11) . . . . ?
C5B Fe1 C3B C2B -81.4(8) . . . . ?
C5A Fe1 C3B C2B -166.2(11) . . . . ?
N1A Fe1 C3B C2B 50.5(19) . . . . ?
C4A Fe1 C3B C2B 161.2(7) . . . . ?
C2A Fe1 C3B C2B 79.6(9) . . . . ?
C3A Fe1 C3B C2B 119.1(8) . . . . ?
C1B Fe1 C3B C2B -37.6(7) . . . . ?
C2B C3B C4B C5B 1.1(14) . . . . ?
Fe1 C3B C4B C5B -60.9(9) . . . . ?
C2B C3B C4B Fe1 62.0(8) . . . . ?
C3B Fe1 C4B C5B 119.6(12) . . . . ?
C5A Fe1 C4B C5B -82.2(10) . . . . ?
N1A Fe1 C4B C5B -52.1(16) . . . . ?
C4A Fe1 C4B C5B -124.3(9) . . . . ?
C2A Fe1 C4B C5B 167.1(15) . . . . ?
C3A Fe1 C4B C5B -165.2(9) . . . . ?
C1B Fe1 C4B C5B 37.5(8) . . . . ?
C2B Fe1 C4B C5B 80.9(9) . . . . ?
C5B Fe1 C4B C3B -119.6(12) . . . . ?
C5A Fe1 C4B C3B 158.2(8) . . . . ?
N1A Fe1 C4B C3B -171.6(10) . . . . ?
C4A Fe1 C4B C3B 116.1(9) . . . . ?
C2A Fe1 C4B C3B 48(2) . . . . ?
C3A Fe1 C4B C3B 75.2(10) . . . . ?
C1B Fe1 C4B C3B -82.1(8) . . . . ?
C2B Fe1 C4B C3B -38.7(8) . . . . ?
C3B C4B C5B C1B 0.1(15) . . . . ?
Fe1 C4B C5B C1B -60.2(9) . . . . ?
C3B C4B C5B Fe1 60.3(9) . . . . ?
C2B C1B C5B C4B -1.2(14) . . . . ?
Fe1 C1B C5B C4B 59.5(9) . . . . ?
C2B C1B C5B Fe1 -60.7(8) . . . . ?
C3B Fe1 C5B C4B -38.2(9) . . . . ?
C5A Fe1 C5B C4B 115.1(9) . . . . ?
N1A Fe1 C5B C4B 156.9(8) . . . . ?
C4A Fe1 C5B C4B 72.8(10) . . . . ?
C2A Fe1 C5B C4B -167.8(14) . . . . ?
C3A Fe1 C5B C4B 38(2) . . . . ?
C1B Fe1 C5B C4B -120.1(12) . . . . ?
C2B Fe1 C5B C4B -82.6(9) . . . . ?
C4B Fe1 C5B C1B 120.1(12) . . . . ?
C3B Fe1 C5B C1B 81.9(8) . . . . ?
C5A Fe1 C5B C1B -124.8(8) . . . . ?
N1A Fe1 C5B C1B -83.1(8) . . . . ?
C4A Fe1 C5B C1B -167.1(8) . . . . ?
C2A Fe1 C5B C1B -47.8(19) . . . . ?
C3A Fe1 C5B C1B 157.7(15) . . . . ?
C2B Fe1 C5B C1B 37.4(7) . . . . ?
C10 C11 C1C C2C -19.1(19) . . . . ?
C10 C11 C1C C5C 157.9(13) . . . . ?
C10 C11 C1C Fe2 -112.8(13) . . . . ?
C3D Fe2 C1C C2C -42.8(19) . . . . ?
C4D Fe2 C1C C2C 163.4(18) . . . . ?
C5D Fe2 C1C C2C -163.2(8) . . . . ?
C3C Fe2 C1C C2C 39.7(9) . . . . ?
C1D Fe2 C1C C2C -120.9(9) . . . . ?
C4C Fe2 C1C C2C 84.4(10) . . . . ?
C5C Fe2 C1C C2C 120.2(13) . . . . ?
C2D Fe2 C1C C2C -78.9(10) . . . . ?
C3D Fe2 C1C C5C -163.0(15) . . . . ?
C4D Fe2 C1C C5C 43(2) . . . . ?
C5D Fe2 C1C C5C 76.6(12) . . . . ?
C3C Fe2 C1C C5C -80.5(11) . . . . ?
C2C Fe2 C1C C5C -120.2(13) . . . . ?
C1D Fe2 C1C C5C 118.9(10) . . . . ?
C4C Fe2 C1C C5C -35.9(10) . . . . ?
C2D Fe2 C1C C5C 160.9(10) . . . . ?
C3D Fe2 C1C C11 80(2) . . . . ?
C4D Fe2 C1C C11 -73(2) . . . . ?
C5D Fe2 C1C C11 -39.9(13) . . . . ?
C3C Fe2 C1C C11 163.0(13) . . . . ?
C2C Fe2 C1C C11 123.3(14) . . . . ?
C1D Fe2 C1C C11 2.3(12) . . . . ?
C4C Fe2 C1C C11 -152.4(14) . . . . ?
C5C Fe2 C1C C11 -116.5(16) . . . . ?
C2D Fe2 C1C C11 44.3(13) . . . . ?
C5C C1C C2C C3C -1.6(14) . . . . ?
C11 C1C C2C C3C 175.7(12) . . . . ?
Fe2 C1C C2C C3C -60.2(9) . . . . ?
C5C C1C C2C Fe2 58.6(9) . . . . ?
C11 C1C C2C Fe2 -124.0(12) . . . . ?
C3D Fe2 C2C C1C 162.4(8) . . . . ?
C4D Fe2 C2C C1C -166.8(14) . . . . ?
C5D Fe2 C2C C1C 46(2) . . . . ?
C3C Fe2 C2C C1C -116.7(13) . . . . ?
C1D Fe2 C2C C1C 78.4(9) . . . . ?
C4C Fe2 C2C C1C -79.0(9) . . . . ?
C5C Fe2 C2C C1C -37.9(8) . . . . ?
C2D Fe2 C2C C1C 120.4(8) . . . . ?
C3D Fe2 C2C C3C -80.9(12) . . . . ?
C4D Fe2 C2C C3C -50.1(19) . . . . ?
C5D Fe2 C2C C3C 162.4(16) . . . . ?
C1D Fe2 C2C C3C -164.9(10) . . . . ?
C4C Fe2 C2C C3C 37.7(11) . . . . ?
C1C Fe2 C2C C3C 116.7(13) . . . . ?
C5C Fe2 C2C C3C 78.8(11) . . . . ?
C2D Fe2 C2C C3C -122.9(10) . . . . ?
C1C C2C C3C C4C 1.6(16) . . . . ?
Fe2 C2C C3C C4C -59.5(11) . . . . ?
C1C C2C C3C Fe2 61.1(9) . . . . ?
C3D Fe2 C3C C4C -122.3(11) . . . . ?
C4D Fe2 C3C C4C -81.3(12) . . . . ?
C5D Fe2 C3C C4C -46(2) . . . . ?
C2C Fe2 C3C C4C 119.4(14) . . . . ?
C1D Fe2 C3C C4C 162.4(17) . . . . ?
C1C Fe2 C3C C4C 80.9(10) . . . . ?
C5C Fe2 C3C C4C 35.7(9) . . . . ?
C2D Fe2 C3C C4C -162.9(10) . . . . ?
C3D Fe2 C3C C2C 118.4(10) . . . . ?
C4D Fe2 C3C C2C 159.3(9) . . . . ?
C5D Fe2 C3C C2C -165.5(13) . . . . ?
C1D Fe2 C3C C2C 43(2) . . . . ?
C4C Fe2 C3C C2C -119.4(14) . . . . ?
C1C Fe2 C3C C2C -38.5(8) . . . . ?
C5C Fe2 C3C C2C -83.7(10) . . . . ?
C2D Fe2 C3C C2C 77.7(11) . . . . ?
C2C C1C C5C C4C 1.1(16) . . . . ?
C11 C1C C5C C4C -176.4(12) . . . . ?
Fe2 C1C C5C C4C 59.8(11) . . . . ?
C2C C1C C5C Fe2 -58.7(9) . . . . ?
C11 C1C C5C Fe2 123.8(11) . . . . ?
C3D Fe2 C5C C4C 43(2) . . . . ?
C4D Fe2 C5C C4C 75.6(13) . . . . ?
C5D Fe2 C5C C4C 117.4(11) . . . . ?
C3C Fe2 C5C C4C -38.1(10) . . . . ?
C2C Fe2 C5C C4C -82.8(11) . . . . ?
C1D Fe2 C5C C4C 159.5(10) . . . . ?
C1C Fe2 C5C C4C -119.4(15) . . . . ?
C2D Fe2 C5C C4C -170.4(16) . . . . ?
C3D Fe2 C5C C1C 162.3(16) . . . . ?
C4D Fe2 C5C C1C -165.0(9) . . . . ?
C5D Fe2 C5C C1C -123.2(10) . . . . ?
C3C Fe2 C5C C1C 81.3(10) . . . . ?
C2C Fe2 C5C C1C 36.6(9) . . . . ?
C1D Fe2 C5C C1C -81.1(11) . . . . ?
C4C Fe2 C5C C1C 119.4(15) . . . . ?
C2D Fe2 C5C C1C -51(2) . . . . ?
C1C C5C C4C C3C -0.1(18) . . . . ?
Fe2 C5C C4C C3C 58.8(11) . . . . ?
C1C C5C C4C Fe2 -58.9(9) . . . . ?
C2C C3C C4C C5C -0.9(19) . . . . ?
Fe2 C3C C4C C5C -60.2(12) . . . . ?
C2C C3C C4C Fe2 59.3(10) . . . . ?
C3D Fe2 C4C C5C -162.6(10) . . . . ?
C4D Fe2 C4C C5C -122.4(11) . . . . ?
C5D Fe2 C4C C5C -79.6(12) . . . . ?
C3C Fe2 C4C C5C 119.9(14) . . . . ?
C2C Fe2 C4C C5C 81.9(10) . . . . ?
C1D Fe2 C4C C5C -46.4(19) . . . . ?
C1C Fe2 C4C C5C 38.8(10) . . . . ?
C2D Fe2 C4C C5C 169.3(17) . . . . ?
C3D Fe2 C4C C3C 77.4(11) . . . . ?
C4D Fe2 C4C C3C 117.7(10) . . . . ?
C5D Fe2 C4C C3C 160.5(9) . . . . ?
C2C Fe2 C4C C3C -38.0(9) . . . . ?
C1D Fe2 C4C C3C -166.3(13) . . . . ?
C1C Fe2 C4C C3C -81.2(10) . . . . ?
C5C Fe2 C4C C3C -119.9(14) . . . . ?
C2D Fe2 C4C C3C 49(2) . . . . ?
C3D Fe2 C1D C2D -36.2(9) . . . . ?
C4D Fe2 C1D C2D -78.7(9) . . . . ?
C5D Fe2 C1D C2D -117.2(12) . . . . ?
C3C Fe2 C1D C2D 46(2) . . . . ?
C2C Fe2 C1D C2D 78.7(10) . . . . ?
C4C Fe2 C1D C2D -163.5(14) . . . . ?
C1C Fe2 C1D C2D 120.4(8) . . . . ?
C5C Fe2 C1D C2D 164.2(8) . . . . ?
C3D Fe2 C1D C5D 81.1(10) . . . . ?
C4D Fe2 C1D C5D 38.5(8) . . . . ?
C3C Fe2 C1D C5D 163.0(18) . . . . ?
C2C Fe2 C1D C5D -164.1(9) . . . . ?
C4C Fe2 C1D C5D -46.3(18) . . . . ?
C1C Fe2 C1D C5D -122.4(9) . . . . ?
C5C Fe2 C1D C5D -78.6(10) . . . . ?
C2D Fe2 C1D C5D 117.2(12) . . . . ?
C5D C1D C2D C3D -2.6(16) . . . . ?
Fe2 C1D C2D C3D 57.5(10) . . . . ?
C5D C1D C2D Fe2 -60.0(10) . . . . ?
C4D Fe2 C2D C3D -37.9(9) . . . . ?
C5D Fe2 C2D C3D -82.4(10) . . . . ?
C3C Fe2 C2D C3D 74.9(11) . . . . ?
C2C Fe2 C2D C3D 117.9(10) . . . . ?
C1D Fe2 C2D C3D -121.3(13) . . . . ?
C4C Fe2 C2D C3D 37(2) . . . . ?
C1C Fe2 C2D C3D 159.7(9) . . . . ?
C5C Fe2 C2D C3D -162.0(17) . . . . ?
C3D Fe2 C2D C1D 121.3(13) . . . . ?
C4D Fe2 C2D C1D 83.4(9) . . . . ?
C5D Fe2 C2D C1D 39.0(9) . . . . ?
C3C Fe2 C2D C1D -163.8(8) . . . . ?
C2C Fe2 C2D C1D -120.8(9) . . . . ?
C4C Fe2 C2D C1D 158.5(18) . . . . ?
C1C Fe2 C2D C1D -79.0(10) . . . . ?
C5C Fe2 C2D C1D -41(2) . . . . ?
C1D C2D C3D C4D 3.5(17) . . . . ?
Fe2 C2D C3D C4D 61.2(11) . . . . ?
C1D C2D C3D Fe2 -57.8(10) . . . . ?
C5D Fe2 C3D C4D -37.1(10) . . . . ?
C3C Fe2 C3D C4D 118.2(10) . . . . ?
C2C Fe2 C3D C4D 161.5(9) . . . . ?
C1D Fe2 C3D C4D -81.1(10) . . . . ?
C4C Fe2 C3D C4D 75.8(12) . . . . ?
C1C Fe2 C3D C4D -167.4(14) . . . . ?
C5C Fe2 C3D C4D 45(2) . . . . ?
C2D Fe2 C3D C4D -117.6(14) . . . . ?
C4D Fe2 C3D C2D 117.6(14) . . . . ?
C5D Fe2 C3D C2D 80.5(10) . . . . ?
C3C Fe2 C3D C2D -124.3(10) . . . . ?
C2C Fe2 C3D C2D -80.9(10) . . . . ?
C1D Fe2 C3D C2D 36.5(9) . . . . ?
C4C Fe2 C3D C2D -166.6(10) . . . . ?
C1C Fe2 C3D C2D -50(2) . . . . ?
C5C Fe2 C3D C2D 162.6(18) . . . . ?
C2D C3D C4D C5D -3.0(18) . . . . ?
Fe2 C3D C4D C5D 58.8(11) . . . . ?
C2D C3D C4D Fe2 -61.7(10) . . . . ?
C5D Fe2 C4D C3D 120.9(14) . . . . ?
C3C Fe2 C4D C3D -79.8(12) . . . . ?
C2C Fe2 C4D C3D -43(2) . . . . ?
C1D Fe2 C4D C3D 82.3(11) . . . . ?
C4C Fe2 C4D C3D -122.8(11) . . . . ?
C1C Fe2 C4D C3D 164.8(16) . . . . ?
C5C Fe2 C4D C3D -162.0(10) . . . . ?
C2D Fe2 C4D C3D 38.5(9) . . . . ?
C3D Fe2 C4D C5D -120.9(14) . . . . ?
C3C Fe2 C4D C5D 159.3(9) . . . . ?
C2C Fe2 C4D C5D -164.2(13) . . . . ?
C1D Fe2 C4D C5D -38.6(8) . . . . ?
C4C Fe2 C4D C5D 116.2(10) . . . . ?
C1C Fe2 C4D C5D 44(2) . . . . ?
C5C Fe2 C4D C5D 77.0(11) . . . . ?
C2D Fe2 C4D C5D -82.4(9) . . . . ?
C3D C4D C5D C1D 1.4(17) . . . . ?
Fe2 C4D C5D C1D 60.5(10) . . . . ?
C3D C4D C5D Fe2 -59.1(11) . . . . ?
C2D C1D C5D C4D 0.7(16) . . . . ?
Fe2 C1D C5D C4D -60.2(10) . . . . ?
C2D C1D C5D Fe2 60.9(9) . . . . ?
C3D Fe2 C5D C4D 35.9(9) . . . . ?
C3C Fe2 C5D C4D -48.9(19) . . . . ?
C2C Fe2 C5D C4D 161.2(16) . . . . ?
C1D Fe2 C5D C4D 117.7(12) . . . . ?
C4C Fe2 C5D C4D -82.2(11) . . . . ?
C1C Fe2 C5D C4D -164.7(8) . . . . ?
C5C Fe2 C5D C4D -122.1(9) . . . . ?
C2D Fe2 C5D C4D 79.2(9) . . . . ?
C3D Fe2 C5D C1D -81.8(9) . . . . ?
C4D Fe2 C5D C1D -117.7(12) . . . . ?
C3C Fe2 C5D C1D -166.6(15) . . . . ?
C2C Fe2 C5D C1D 43(2) . . . . ?
C4C Fe2 C5D C1D 160.1(9) . . . . ?
C1C Fe2 C5D C1D 77.6(9) . . . . ?
C5C Fe2 C5D C1D 120.2(9) . . . . ?
C2D Fe2 C5D C1D -38.5(8) . . . . ?
C400 W1 C100 O100 118(14) . . . . ?
C500 W1 C100 O100 33(14) . . . . ?
C200 W1 C100 O100 -57(14) . . . . ?
C300 W1 C100 O100 5E1(2) . . . . ?
N1A W1 C100 O100 -149(14) . . . . ?
C400 W1 C200 O200 1E1(5) . . . . ?
C500 W1 C200 O200 2E1(4) . . . . ?
C300 W1 C200 O200 -7E1(4) . . . . ?
C100 W1 C200 O200 10E1(4) . . . . ?
N1A W1 C200 O200 -17E1(4) . . . . ?
C400 W1 C300 O300 -93(9) . . . . ?
C500 W1 C300 O300 -8(9) . . . . ?
C200 W1 C300 O300 83(9) . . . . ?
C100 W1 C300 O300 -20(15) . . . . ?
N1A W1 C300 O300 174(9) . . . . ?
C500 W1 C400 O400 -126(19) . . . . ?
C200 W1 C400 O400 -12E1(2) . . . . ?
C300 W1 C400 O400 -39(19) . . . . ?
C100 W1 C400 O400 146(19) . . . . ?
N1A W1 C400 O400 54(19) . . . . ?
C400 W1 C500 O500 -16E1(7) . . . . ?
C200 W1 C500 O500 3E1(7) . . . . ?
C300 W1 C500 O500 12E1(7) . . . . ?
C100 W1 C500 O500 -7E1(7) . . . . ?
N1A W1 C500 O500 -16E1(5) . . . . ?
